data_4026056
loop_
_publ_author_name
'David W. Lin'
'Takeshi Masuda'
'Moritz B. Biskup'
'Jonathan D. Nelson'
'Phil S. Baran'

_publ_section_title
;
 Synthesis-Guided Structure Revision of the Sarcodonin, Sarcoviolin, and
 Hydnellin Natural Product Family
;
_journal_name_full 'Journal of Organic Chemistry'
_journal_page_first 1013
_journal_page_last 1030
_journal_paper_doi 10.1021/jo102228j
_journal_volume 76
_journal_year 2011
_chemical_absolute_configuration ad
_chemical_formula_sum 'C26 H34 N2 O4'
_chemical_formula_weight 438.55
_chemical_name_common 'MBB I-117'
_chemical_name_systematic
;
 ?
;
_space_group.centring_type P

_space_group_IT_number 1
_space_group.IT_number 1

_symmetry_cell_setting triclinic
_symmetry_space_group_name_Hall 'P 1'
_symmetry_space_group_name_H-M 'P 1'
_atom_sites_solution_hydrogens geom
_atom_sites_solution_primary direct
_atom_sites_solution_secondary difmap
_audit_creation_method SHELXL-97
_cell_angle_alpha 99.035(3)
_cell_angle_beta 95.226(3)
_cell_angle_gamma 96.713(3)
_cell_formula_units_Z 1
_cell_length_a 6.2724(2)
_cell_length_b 8.1395(3)
_cell_length_c 11.9150(5)
_cell_measurement_reflns_used 3562
_cell_measurement_temperature 100(2)
_cell_measurement_theta_max 0.00
_cell_measurement_theta_min 0.00
_cell_volume 592.92(4)
_computing_cell_refinement 'Bruker SMART'
_computing_data_collection 'Bruker SMART'
_computing_data_reduction 'Bruker SAINT'
_computing_molecular_graphics ORTEP-32
_computing_publication_material WinGX
_computing_structure_refinement SHELXL-97
_computing_structure_solution SIR-2004
_diffrn_ambient_temperature 100(2)
_diffrn_measured_fraction_theta_full 0.965
_diffrn_measured_fraction_theta_max 0.963
_diffrn_measurement_device_type 'CCD area detector'
_diffrn_measurement_method 'phi and omega scans'
_diffrn_radiation_monochromator graphite
_diffrn_radiation_source 'fine-focus sealed tube'
_diffrn_radiation_type CuK\a
_diffrn_radiation_wavelength 1.54178
_diffrn_reflns_av_R_equivalents 0.0358
_diffrn_reflns_av_sigmaI/netI 0.0425
_diffrn_reflns_limit_h_max 7
_diffrn_reflns_limit_h_min -7
_diffrn_reflns_limit_k_max 9
_diffrn_reflns_limit_k_min -9
_diffrn_reflns_limit_l_max 14
_diffrn_reflns_limit_l_min -14
_diffrn_reflns_number 7005
_diffrn_reflns_theta_full 67.00
_diffrn_reflns_theta_max 68.31
_diffrn_reflns_theta_min 3.78
_exptl_absorpt_coefficient_mu 0.661
_exptl_absorpt_correction_T_max 0.9740
_exptl_absorpt_correction_T_min 0.9368
_exptl_absorpt_correction_type multi-scan
_exptl_absorpt_process_details SADABS
_exptl_crystal_colour colorless
_exptl_crystal_density_diffrn 1.228
_exptl_crystal_description needle
_exptl_crystal_F_000 236
_exptl_crystal_size_max 0.10
_exptl_crystal_size_mid 0.08
_exptl_crystal_size_min 0.04
_refine_diff_density_max 0.397
_refine_diff_density_min -0.258
_refine_diff_density_rms 0.054
_refine_ls_abs_structure_details 'Flack H D (1983), Acta Cryst. A39, 876-881'
_refine_ls_abs_structure_Flack 0.0(3)
_refine_ls_extinction_method none
_refine_ls_goodness_of_fit_ref 1.070
_refine_ls_hydrogen_treatment constr
_refine_ls_matrix_type full
_refine_ls_number_parameters 293
_refine_ls_number_reflns 3340
_refine_ls_number_restraints 3
_refine_ls_restrained_S_all 1.070
_refine_ls_R_factor_all 0.0537
_refine_ls_R_factor_gt 0.0465
_refine_ls_shift/su_max 0.000
_refine_ls_shift/su_mean 0.000
_refine_ls_structure_factor_coef Fsqd
_refine_ls_weighting_details 'calc w=1/[\s^2^(Fo^2^)+(0.0815P)^2^+0.0583P] where P=(Fo^2^+2Fc^2^)/3'
_refine_ls_weighting_scheme calc
_refine_ls_wR_factor_gt 0.1219
_refine_ls_wR_factor_ref 0.1274
_reflns_number_gt 2974
_reflns_number_total 3340
_reflns_threshold_expression >2sigma(I)
_cod_data_source_file jo102228j_si_005.cif
_cod_data_source_block baran13
_cod_depositor_comments
;
The following automatic conversions were performed:

'_space_group.centring_type' value 'primitive' was replaced with the
value 'P' as specified in the replacement file
'/home/antanas/src/cod-tools/trunk/data/replacement-values/replacement_values.lst'.

Automatic conversion script
Id: cif_fix_values 5642 2017-10-24 12:04:52Z antanas 
;
_cod_database_code 4026056

loop_
_symmetry_equiv_pos_as_xyz
'x, y, z'

loop_
_atom_site_label
_atom_site_type_symbol
_atom_site_fract_x
_atom_site_fract_y
_atom_site_fract_z
_atom_site_U_iso_or_equiv
_atom_site_adp_type
_atom_site_occupancy
_atom_site_symmetry_multiplicity
_atom_site_calc_flag
_atom_site_refinement_flags
C1 C 0.1544(5) 0.9633(4) 0.6053(2) 0.0160(6) Uani 1 1 d .
C2 C 0.0993(5) 0.7743(4) 0.5882(2) 0.0160(6) Uani 1 1 d .
H2 H -0.0378 0.7492 0.6226 0.019 Uiso 1 1 calc R
C3 C 0.4770(5) 0.7582(4) 0.6721(2) 0.0172(6) Uani 1 1 d .
C4 C 0.5328(5) 0.9479(4) 0.6855(2) 0.0165(6) Uani 1 1 d .
H4 H 0.6684 0.9703 0.6490 0.020 Uiso 1 1 calc R
C5 C 0.0532(5) 0.7077(4) 0.4573(3) 0.0199(7) Uani 1 1 d .
H5 H -0.0062 0.7991 0.4223 0.024 Uiso 1 1 calc R
C6 C -0.1211(5) 0.5545(4) 0.4284(2) 0.0220(6) Uani 1 1 d .
H6A H -0.0610 0.4563 0.4518 0.026 Uiso 1 1 calc R
H6B H -0.2435 0.5759 0.4731 0.026 Uiso 1 1 calc R
C7 C -0.2050(6) 0.5127(5) 0.3018(3) 0.0340(8) Uani 1 1 d .
H7A H -0.0888 0.4775 0.2577 0.051 Uiso 1 1 calc R
H7B H -0.2542 0.6122 0.2765 0.051 Uiso 1 1 calc R
H7C H -0.3258 0.4216 0.2897 0.051 Uiso 1 1 calc R
C8 C 0.2611(6) 0.6795(4) 0.4042(3) 0.0269(8) Uani 1 1 d .
H8A H 0.2314 0.6602 0.3206 0.040 Uiso 1 1 calc R
H8B H 0.3163 0.5814 0.4285 0.040 Uiso 1 1 calc R
H8C H 0.3690 0.7788 0.4292 0.040 Uiso 1 1 calc R
C9 C 0.5795(5) 1.0343(4) 0.8130(3) 0.0194(6) Uani 1 1 d .
H9 H 0.6273 1.1559 0.8130 0.023 Uiso 1 1 calc R
C10 C 0.7636(5) 0.9684(4) 0.8772(3) 0.0272(7) Uani 1 1 d .
H10A H 0.8758 0.9464 0.8255 0.033 Uiso 1 1 calc R
H10B H 0.7081 0.8606 0.8994 0.033 Uiso 1 1 calc R
C11 C 0.8661(6) 1.0902(5) 0.9841(3) 0.0373(9) Uani 1 1 d .
H11A H 0.7558 1.1131 1.0355 0.056 Uiso 1 1 calc R
H11B H 0.9282 1.1953 0.9624 0.056 Uiso 1 1 calc R
H11C H 0.9804 1.0404 1.0232 0.056 Uiso 1 1 calc R
C12 C 0.3766(5) 1.0252(4) 0.8743(3) 0.0264(8) Uani 1 1 d .
H12A H 0.4091 1.0905 0.9516 0.040 Uiso 1 1 calc R
H12B H 0.3272 0.9079 0.8789 0.040 Uiso 1 1 calc R
H12C H 0.2631 1.0712 0.8317 0.040 Uiso 1 1 calc R
C13 C 0.5603(5) 1.2486(4) 0.5627(3) 0.0184(6) Uani 1 1 d .
H13A H 0.7018 1.2143 0.5860 0.022 Uiso 1 1 calc R
H13B H 0.5799 1.3724 0.5700 0.022 Uiso 1 1 calc R
C14 C 0.4902(5) 1.1728(4) 0.4397(3) 0.0187(7) Uani 1 1 d .
C15 C 0.2881(5) 1.1916(4) 0.3892(3) 0.0258(7) Uani 1 1 d .
H15 H 0.1937 1.2518 0.4326 0.031 Uiso 1 1 calc R
C16 C 0.2239(6) 1.1224(5) 0.2752(3) 0.0301(8) Uani 1 1 d .
H16 H 0.0853 1.1348 0.2408 0.036 Uiso 1 1 calc R
C17 C 0.3620(6) 1.0354(5) 0.2117(3) 0.0313(8) Uani 1 1 d .
H17 H 0.3182 0.9882 0.1338 0.038 Uiso 1 1 calc R
C18 C 0.5642(6) 1.0174(5) 0.2620(3) 0.0290(7) Uani 1 1 d .
H18 H 0.6589 0.9578 0.2184 0.035 Uiso 1 1 calc R
C19 C 0.6283(5) 1.0859(4) 0.3754(3) 0.0222(7) Uani 1 1 d .
H19 H 0.7671 1.0735 0.4095 0.027 Uiso 1 1 calc R
C20 C 0.0815(5) 0.4631(4) 0.7082(3) 0.0195(6) Uani 1 1 d .
H20A H 0.0491 0.3392 0.6903 0.023 Uiso 1 1 calc R
H20B H -0.0564 0.5094 0.6967 0.023 Uiso 1 1 calc R
C21 C 0.1718(5) 0.5129(4) 0.8319(3) 0.0205(7) Uani 1 1 d .
C22 C 0.0437(6) 0.5853(4) 0.9107(3) 0.0293(8) Uani 1 1 d .
H22 H -0.0957 0.6089 0.8853 0.035 Uiso 1 1 calc R
C23 C 0.1196(6) 0.6226(5) 1.0260(3) 0.0382(9) Uani 1 1 d .
H23 H 0.0307 0.6701 1.0793 0.046 Uiso 1 1 calc R
C24 C 0.3211(6) 0.5918(5) 1.0636(3) 0.0373(9) Uani 1 1 d .
H24 H 0.3721 0.6188 1.1427 0.045 Uiso 1 1 calc R
C25 C 0.4510(6) 0.5210(5) 0.9864(3) 0.0306(8) Uani 1 1 d .
H25 H 0.5908 0.4988 1.0124 0.037 Uiso 1 1 calc R
C26 C 0.3760(5) 0.4828(4) 0.8710(3) 0.0218(7) Uani 1 1 d .
H26 H 0.4658 0.4354 0.8181 0.026 Uiso 1 1 calc R
N1 N 0.3661(4) 1.0239(3) 0.6260(2) 0.0163(5) Uani 1 1 d .
N2 N 0.2665(4) 0.6959(3) 0.6473(2) 0.0176(6) Uani 1 1 d .
O1 O 0.0109(3) 1.0492(3) 0.58921(19) 0.0202(5) Uani 1 1 d .
O2 O 0.6203(3) 0.6724(3) 0.68947(19) 0.0206(5) Uani 1 1 d .
O3 O 0.4076(3) 1.1994(2) 0.63951(17) 0.0182(5) Uani 1 1 d .
O4 O 0.2245(3) 0.5197(2) 0.62825(17) 0.0178(5) Uani 1 1 d .

loop_
_atom_site_aniso_label
_atom_site_aniso_U_11
_atom_site_aniso_U_22
_atom_site_aniso_U_33
_atom_site_aniso_U_23
_atom_site_aniso_U_13
_atom_site_aniso_U_12
C1 0.0201(16) 0.0175(16) 0.0111(13) 0.0035(11) 0.0028(11) 0.0029(13)
C2 0.0154(15) 0.0146(15) 0.0181(15) 0.0048(12) 0.0014(12) 0.0010(12)
C3 0.0166(15) 0.0178(16) 0.0161(13) 0.0022(11) 0.0006(11) 0.0000(12)
C4 0.0166(16) 0.0166(16) 0.0172(15) 0.0054(12) 0.0006(12) 0.0033(12)
C5 0.0240(17) 0.0175(15) 0.0173(15) 0.0041(12) -0.0009(12) 0.0001(12)
C6 0.0242(14) 0.0180(15) 0.0224(14) 0.0036(12) -0.0007(11) -0.0008(11)
C7 0.043(2) 0.0291(19) 0.0253(17) 0.0048(14) -0.0051(14) -0.0080(15)
C8 0.033(2) 0.0255(18) 0.0208(16) -0.0010(14) 0.0098(14) -0.0023(15)
C9 0.0204(16) 0.0169(15) 0.0206(15) 0.0048(12) 0.0005(12) 0.0006(12)
C10 0.0253(16) 0.0321(19) 0.0235(15) 0.0040(13) -0.0034(12) 0.0068(13)
C11 0.0317(18) 0.052(2) 0.0248(16) -0.0004(16) -0.0068(13) 0.0080(17)
C12 0.0244(19) 0.0320(19) 0.0219(16) 0.0024(14) 0.0018(13) 0.0033(15)
C13 0.0181(15) 0.0176(15) 0.0199(15) 0.0069(12) 0.0030(12) -0.0012(12)
C14 0.0198(16) 0.0147(15) 0.0226(16) 0.0086(12) 0.0015(12) -0.0007(12)
C15 0.0275(17) 0.0283(19) 0.0220(16) 0.0052(14) 0.0016(13) 0.0048(14)
C16 0.0278(17) 0.038(2) 0.0235(16) 0.0086(15) -0.0042(13) 0.0029(15)
C17 0.0402(19) 0.033(2) 0.0192(15) 0.0059(14) 0.0011(13) -0.0005(15)
C18 0.0339(17) 0.0308(19) 0.0225(15) 0.0042(13) 0.0064(13) 0.0041(14)
C19 0.0209(15) 0.0235(17) 0.0234(15) 0.0079(13) 0.0022(12) 0.0031(13)
C20 0.0183(16) 0.0139(15) 0.0262(16) 0.0059(12) 0.0020(12) -0.0018(12)
C21 0.0254(17) 0.0132(15) 0.0230(16) 0.0045(12) 0.0047(12) 0.0001(12)
C22 0.0263(17) 0.0258(18) 0.0366(19) 0.0038(15) 0.0093(14) 0.0040(14)
C23 0.041(2) 0.044(2) 0.0295(18) 0.0006(16) 0.0164(15) 0.0054(17)
C24 0.043(2) 0.045(2) 0.0210(16) 0.0000(15) 0.0028(14) -0.0007(17)
C25 0.0290(18) 0.035(2) 0.0263(17) 0.0067(15) -0.0002(14) 0.0010(15)
C26 0.0223(16) 0.0197(16) 0.0232(15) 0.0025(12) 0.0050(12) 0.0021(12)
N1 0.0181(14) 0.0095(12) 0.0195(12) 0.0007(10) -0.0014(10) -0.0008(10)
N2 0.0207(14) 0.0107(12) 0.0227(13) 0.0061(10) 0.0044(11) 0.0020(10)
O1 0.0187(11) 0.0154(11) 0.0265(12) 0.0036(9) 0.0007(9) 0.0033(8)
O2 0.0172(11) 0.0160(11) 0.0281(11) 0.0041(9) -0.0010(9) 0.0031(9)
O3 0.0220(12) 0.0104(10) 0.0221(11) 0.0031(8) 0.0035(9) 0.0005(8)
O4 0.0220(12) 0.0140(11) 0.0182(10) 0.0047(8) 0.0020(8) 0.0025(9)

loop_
_atom_type_symbol
_atom_type_description
_atom_type_scat_dispersion_real
_atom_type_scat_dispersion_imag
_atom_type_scat_source
C C 0.0181 0.0091 'International Tables Vol C Tables 4.2.6.8 and 6.1.1.4'
H H 0.0000 0.0000 'International Tables Vol C Tables 4.2.6.8 and 6.1.1.4'
N N 0.0311 0.0180 'International Tables Vol C Tables 4.2.6.8 and 6.1.1.4'
O O 0.0492 0.0322 'International Tables Vol C Tables 4.2.6.8 and 6.1.1.4'

loop_
_geom_angle_atom_site_label_1
_geom_angle_atom_site_label_2
_geom_angle_atom_site_label_3
_geom_angle
O1 C1 N1 124.1(3)
O1 C1 C2 119.3(3)
N1 C1 C2 116.2(2)
N2 C2 C1 111.9(2)
N2 C2 C5 114.2(2)
C1 C2 C5 108.1(2)
N2 C2 H2 107.5
C1 C2 H2 107.5
C5 C2 H2 107.5
O2 C3 N2 123.8(3)
O2 C3 C4 119.5(3)
N2 C3 C4 116.7(2)
N1 C4 C3 112.0(2)
N1 C4 C9 110.3(2)
C3 C4 C9 112.6(2)
N1 C4 H4 107.2
C3 C4 H4 107.2
C9 C4 H4 107.2
C8 C5 C6 113.2(3)
C8 C5 C2 111.4(3)
C6 C5 C2 112.7(3)
C8 C5 H5 106.3
C6 C5 H5 106.3
C2 C5 H5 106.3
C7 C6 C5 113.2(3)
C7 C6 H6A 108.9
C5 C6 H6A 108.9
C7 C6 H6B 108.9
C5 C6 H6B 108.9
H6A C6 H6B 107.8
C6 C7 H7A 109.5
C6 C7 H7B 109.5
H7A C7 H7B 109.5
C6 C7 H7C 109.5
H7A C7 H7C 109.5
H7B C7 H7C 109.5
C5 C8 H8A 109.5
C5 C8 H8B 109.5
H8A C8 H8B 109.5
C5 C8 H8C 109.5
H8A C8 H8C 109.5
H8B C8 H8C 109.5
C10 C9 C12 111.7(3)
C10 C9 C4 112.6(2)
C12 C9 C4 111.9(3)
C10 C9 H9 106.7
C12 C9 H9 106.7
C4 C9 H9 106.7
C9 C10 C11 112.9(3)
C9 C10 H10A 109.0
C11 C10 H10A 109.0
C9 C10 H10B 109.0
C11 C10 H10B 109.0
H10A C10 H10B 107.8
C10 C11 H11A 109.5
C10 C11 H11B 109.5
H11A C11 H11B 109.5
C10 C11 H11C 109.5
H11A C11 H11C 109.5
H11B C11 H11C 109.5
C9 C12 H12A 109.5
C9 C12 H12B 109.5
H12A C12 H12B 109.5
C9 C12 H12C 109.5
H12A C12 H12C 109.5
H12B C12 H12C 109.5
O3 C13 C14 113.2(2)
O3 C13 H13A 108.9
C14 C13 H13A 108.9
O3 C13 H13B 108.9
C14 C13 H13B 108.9
H13A C13 H13B 107.8
C15 C14 C19 119.7(3)
C15 C14 C13 120.0(3)
C19 C14 C13 120.3(3)
C14 C15 C16 120.0(3)
C14 C15 H15 120.0
C16 C15 H15 120.0
C17 C16 C15 120.0(3)
C17 C16 H16 120.0
C15 C16 H16 120.0
C16 C17 C18 120.0(3)
C16 C17 H17 120.0
C18 C17 H17 120.0
C19 C18 C17 120.1(3)
C19 C18 H18 119.9
C17 C18 H18 119.9
C18 C19 C14 120.2(3)
C18 C19 H19 119.9
C14 C19 H19 119.9
O4 C20 C21 114.2(3)
O4 C20 H20A 108.7
C21 C20 H20A 108.7
O4 C20 H20B 108.7
C21 C20 H20B 108.7
H20A C20 H20B 107.6
C26 C21 C22 118.7(3)
C26 C21 C20 121.9(3)
C22 C21 C20 119.4(3)
C23 C22 C21 120.1(3)
C23 C22 H22 120.0
C21 C22 H22 120.0
C24 C23 C22 120.7(3)
C24 C23 H23 119.7
C22 C23 H23 119.7
C23 C24 C25 120.0(3)
C23 C24 H24 120.0
C25 C24 H24 120.0
C26 C25 C24 119.7(3)
C26 C25 H25 120.2
C24 C25 H25 120.2
C21 C26 C25 120.9(3)
C21 C26 H26 119.6
C25 C26 H26 119.6
C1 N1 O3 113.7(2)
C1 N1 C4 125.9(3)
O3 N1 C4 113.8(2)
C3 N2 O4 114.5(2)
C3 N2 C2 126.0(3)
O4 N2 C2 113.1(2)
N1 O3 C13 110.3(2)
N2 O4 C20 110.5(2)

loop_
_geom_bond_atom_site_label_1
_geom_bond_atom_site_label_2
_geom_bond_distance
C1 O1 1.222(4)
C1 N1 1.348(4)
C1 C2 1.514(4)
C2 N2 1.472(4)
C2 C5 1.558(4)
C2 H2 1.0000
C3 O2 1.223(4)
C3 N2 1.347(4)
C3 C4 1.523(4)
C4 N1 1.460(3)
C4 C9 1.557(4)
C4 H4 1.0000
C5 C8 1.526(4)
C5 C6 1.531(4)
C5 H5 1.0000
C6 C7 1.524(4)
C6 H6A 0.9900
C6 H6B 0.9900
C7 H7A 0.9800
C7 H7B 0.9800
C7 H7C 0.9800
C8 H8A 0.9800
C8 H8B 0.9800
C8 H8C 0.9800
C9 C10 1.523(4)
C9 C12 1.524(4)
C9 H9 1.0000
C10 C11 1.524(4)
C10 H10A 0.9900
C10 H10B 0.9900
C11 H11A 0.9800
C11 H11B 0.9800
C11 H11C 0.9800
C12 H12A 0.9800
C12 H12B 0.9800
C12 H12C 0.9800
C13 O3 1.450(4)
C13 C14 1.502(4)
C13 H13A 0.9900
C13 H13B 0.9900
C14 C15 1.388(4)
C14 C19 1.389(4)
C15 C16 1.390(5)
C15 H15 0.9500
C16 C17 1.385(5)
C16 H16 0.9500
C17 C18 1.386(5)
C17 H17 0.9500
C18 C19 1.383(5)
C18 H18 0.9500
C19 H19 0.9500
C20 O4 1.456(4)
C20 C21 1.504(4)
C20 H20A 0.9900
C20 H20B 0.9900
C21 C26 1.385(4)
C21 C22 1.397(4)
C22 C23 1.386(5)
C22 H22 0.9500
C23 C24 1.367(6)
C23 H23 0.9500
C24 C25 1.387(5)
C24 H24 0.9500
C25 C26 1.386(5)
C25 H25 0.9500
C26 H26 0.9500
N1 O3 1.403(3)
N2 O4 1.406(3)
